data_7115321
loop_
_publ_author_name
'Shohei Kumagai'
'Shinya Takaishi'
'Brian K. Breedlove'
'Hiroshi Okamoto'
'Hisaaki Tanaka'
'Shin-ichi Kuroda'
'Masahiro Yamashita'

_publ_section_title
;
 Bromide-bridged palladium(III) chain complexes showing charge bistability
 near room temperature
;
_journal_name_full Chem.Commun.
_journal_page_first 8382
_journal_paper_doi 10.1039/C4cc02547D
_journal_volume 50
_journal_year 2014
_chemical_formula_sum 'C38 H80 Br N4 O15 Pd S2'
_chemical_formula_weight 1083.49
_chemical_name_systematic
; 
 ? 
;
_space_group_IT_number 1
_symmetry_space_group_name_Hall 'P 1'
_symmetry_space_group_name_H-M 'P 1'
_atom_sites_solution_hydrogens geom
_atom_sites_solution_primary direct
_atom_sites_solution_secondary difmap
_audit_creation_method SHELXL-97
_cell_angle_alpha 84.437(5)
_cell_angle_beta 89.103(5)
_cell_angle_gamma 86.149(5)
_cell_formula_units_Z 1
_cell_length_a 5.207(3)
_cell_length_b 8.066(5)
_cell_length_c 30.666(19)
_cell_measurement_temperature 293(2)
_cell_volume 1278.9(13)
_computing_structure_refinement 'SHELXL-97 (Sheldrick, 1997)'
_computing_structure_solution 'SHELXS-97 (Sheldrick, 1990)'
_diffrn_ambient_temperature 293(2)
_diffrn_measured_fraction_theta_full 0.831
_diffrn_measured_fraction_theta_max 0.831
_diffrn_radiation_monochromator graphite
_diffrn_radiation_source 'fine-focus sealed tube'
_diffrn_radiation_type MoK\a
_diffrn_radiation_wavelength 0.71073
_diffrn_reflns_av_R_equivalents 0.0318
_diffrn_reflns_av_sigmaI/netI 0.0658
_diffrn_reflns_limit_h_max 6
_diffrn_reflns_limit_h_min -6
_diffrn_reflns_limit_k_max 9
_diffrn_reflns_limit_k_min -9
_diffrn_reflns_limit_l_max 35
_diffrn_reflns_limit_l_min -34
_diffrn_reflns_number 6546
_diffrn_reflns_theta_full 25.38
_diffrn_reflns_theta_max 25.38
_diffrn_reflns_theta_min 4.13
_exptl_absorpt_coefficient_mu 1.288
_exptl_absorpt_correction_T_max 0.9747
_exptl_absorpt_correction_T_min 0.5119
_exptl_crystal_density_diffrn 1.407
_exptl_crystal_density_method 'not measured'
_exptl_crystal_F_000 569
_exptl_crystal_size_max 0.60
_exptl_crystal_size_mid 0.15
_exptl_crystal_size_min 0.02
_refine_diff_density_max 1.989
_refine_diff_density_min -1.491
_refine_diff_density_rms 0.113
_refine_ls_abs_structure_details 'Flack H D (1983), Acta Cryst. A39, 876-881'
_refine_ls_abs_structure_Flack 0.00
_refine_ls_extinction_method none
_refine_ls_goodness_of_fit_ref 0.999
_refine_ls_hydrogen_treatment mixed
_refine_ls_matrix_type full
_refine_ls_number_parameters 530
_refine_ls_number_reflns 6238
_refine_ls_number_restraints 3
_refine_ls_restrained_S_all 0.999
_refine_ls_R_factor_all 0.0560
_refine_ls_R_factor_gt 0.0498
_refine_ls_shift/su_max 0.001
_refine_ls_shift/su_mean 0.000
_refine_ls_structure_factor_coef Fsqd
_refine_ls_weighting_details 'calc w=1/[\s^2^(Fo^2^)+(0.0870P)^2^+0.0000P] where P=(Fo^2^+2Fc^2^)/3'
_refine_ls_weighting_scheme calc
_refine_ls_wR_factor_gt 0.1233
_refine_ls_wR_factor_ref 0.1269
_reflns_number_gt 5447
_reflns_number_total 6238
_reflns_threshold_expression >2sigma(I)
_cod_data_source_file c4cc02547d2.cif
_cod_data_source_block pdbrmalc7rt_0m
_cod_original_cell_volume 1278.8(14)
_cod_database_code 7115321

loop_
_symmetry_equiv_pos_as_xyz
'x, y, z'

loop_
_atom_site_label
_atom_site_type_symbol
_atom_site_fract_x
_atom_site_fract_y
_atom_site_fract_z
_atom_site_U_iso_or_equiv
_atom_site_adp_type
_atom_site_occupancy
_atom_site_symmetry_multiplicity
_atom_site_calc_flag
_atom_site_refinement_flags
Pd1 Pd 0.092946(12) 0.698394(10) 0.113907(9) 0.01762(9) Uani 1 1 d .
Br1 Br 0.59248(12) 0.69697(9) 0.11386(3) 0.02604(12) Uani 1 1 d .
S1 S 0.4981(3) 0.15819(19) 0.20637(6) 0.0295(4) Uani 1 1 d .
S2 S 0.5081(3) 0.22808(19) 0.02136(6) 0.0301(4) Uani 1 1 d .
O1 O 0.2365(8) 0.2422(6) 0.01297(16) 0.0390(12) Uani 1 1 d .
N1 N 0.0993(4) 0.5482(3) 0.06433(7) 0.0287(13) Uani 1 1 d .
H1 H 0.2579 0.4984 0.0617 0.034 Uiso 1 1 calc R
H1A H -0.0121 0.4682 0.0703 0.034 Uiso 1 1 calc R
N2 N 0.0962(4) 0.5102(3) 0.16399(7) 0.0301(13) Uani 1 1 d R
H2 H -0.0112 0.4329 0.1579 0.036 Uiso 1 1 d R
H2A H 0.2557 0.4606 0.1672 0.036 Uiso 1 1 d R
O2 O 0.2265(4) 0.1666(3) 0.21510(7) 0.0394(12) Uani 1 1 d R
O3 O 0.5882(4) 0.3086(3) 0.18177(7) 0.0417(13) Uani 1 1 d R
O4 O 0.5963(4) 0.3580(3) 0.04588(7) 0.0411(12) Uani 1 1 d R
C1 C 0.0116(4) 0.5834(3) 0.20512(7) 0.0354(18) Uani 1 1 d R
H1B H 0.0602 0.5074 0.2306 0.042 Uiso 1 1 d R
H1C H -0.1738 0.6059 0.2055 0.042 Uiso 1 1 d R
O5 O 0.5955(9) 0.0615(6) 0.03968(16) 0.0427(13) Uani 1 1 d .
C2 C 0.1448(14) 0.7412(8) 0.2052(2) 0.0389(19) Uani 1 1 d .
H2B H 0.0859 0.8001 0.2300 0.047 Uiso 1 1 calc R
H2C H 0.3291 0.7161 0.2078 0.047 Uiso 1 1 calc R
N3 N 0.0908(5) 0.8839(3) 0.06437(9) 0.0258(13) Uani 1 1 d .
H3 H -0.0648 0.9399 0.0628 0.031 Uiso 1 1 calc R
H3A H 0.2091 0.9562 0.0692 0.031 Uiso 1 1 calc R
O6 O 0.5950(5) 0.0044(3) 0.18838(9) 0.0419(12) Uani 1 1 d R
N4 N 0.0877(5) 0.8464(3) 0.16399(9) 0.0279(13) Uani 1 1 d R
H4 H 0.2050 0.9233 0.1590 0.033 Uiso 1 1 d R
H4A H -0.0687 0.9001 0.1659 0.033 Uiso 1 1 d R
C3 C 0.0263(5) 0.6504(3) 0.02243(9) 0.0392(19) Uani 1 1 d R
H3B H 0.0837 0.5922 -0.0026 0.047 Uiso 1 1 d R
H3C H -0.1591 0.6715 0.0210 0.047 Uiso 1 1 d R
O7 O 0.4885(11) 0.5359(7) -0.0439(2) 0.0700(18) Uani 1 1 d .
O8 O 0.7023(14) -0.1341(7) 0.2898(2) 0.081(2) Uani 1 1 d .
O9 O 0.4686(12) 0.4145(7) 0.2737(2) 0.082(2) Uani 1 1 d .
O10 O 0.8406(13) 0.4535(7) -0.0792(2) 0.079(2) Uani 1 1 d .
O11 O 0.7154(14) -0.0008(8) -0.0613(2) 0.086(2) Uani 1 1 d .
O12 O 0.8156(14) 0.3061(7) 0.3087(2) 0.079(2) Uani 1 1 d .
C4 C 0.1502(13) 0.8096(9) 0.0225(2) 0.0400(19) Uani 1 1 d .
H4B H 0.0881 0.8864 -0.0019 0.048 Uiso 1 1 calc R
H4C H 0.3351 0.7903 0.0192 0.048 Uiso 1 1 calc R
C5 C 0.6056(15) 0.1285(10) -0.0598(3) 0.047(2) Uani 1 1 d .
O13 O 0.3828(11) 0.0381(8) 0.3111(2) 0.0709(18) Uani 1 1 d .
C6 C 0.5846(15) -0.0010(10) 0.2886(2) 0.0423(19) Uani 1 1 d .
O14 O -0.0558(11) 0.2025(6) 0.11399(19) 0.0622(16) Uani 1 1 d .
C7 C 0.6814(12) 0.2538(8) -0.0302(2) 0.0351(16) Uani 1 1 d .
H7 H 0.8650 0.2308 -0.0239 0.042 Uiso 1 1 calc R
C8 C 0.6263(14) 0.3085(10) 0.2792(2) 0.0432(19) Uani 1 1 d .
O15 O 0.4065(12) 0.1870(8) -0.0840(2) 0.0714(18) Uani 1 1 d .
C9 C 0.6451(15) 0.4334(9) -0.0513(2) 0.0417(19) Uani 1 1 d .
C10 C 0.6608(12) 0.1467(7) 0.2582(2) 0.0325(16) Uani 1 1 d .
H10 H 0.8451 0.1281 0.2520 0.039 Uiso 1 1 calc R
C11 C 0.2866(19) -0.0981(13) 0.3410(3) 0.082(3) Uani 1 1 d .
H11 H 0.3252 -0.2037 0.3288 0.099 Uiso 1 1 calc R
H11A H 0.1012 -0.0816 0.3440 0.099 Uiso 1 1 calc R
C12 C 0.853(3) 0.6224(13) -0.1007(4) 0.115(4) Uani 1 1 d .
H12 H 0.7013 0.6900 -0.0928 0.138 Uiso 1 1 calc R
H12A H 1.0029 0.6719 -0.0905 0.138 Uiso 1 1 calc R
C13 C 0.835(3) 0.4600(12) 0.3287(4) 0.119(4) Uani 1 1 d .
H13 H 0.9868 0.5133 0.3173 0.142 Uiso 1 1 calc R
H13A H 0.6859 0.5349 0.3207 0.142 Uiso 1 1 calc R
C14 C 0.406(2) -0.1040(14) 0.3846(3) 0.088(3) Uani 1 1 d .
H14 H 0.3917 0.0066 0.3946 0.105 Uiso 1 1 calc R
H14A H 0.5880 -0.1380 0.3822 0.105 Uiso 1 1 calc R
C15 C 0.282(3) -0.2223(17) 0.4170(4) 0.110(4) Uani 1 1 d .
H15 H 0.2875 -0.3315 0.4061 0.132 Uiso 1 1 calc R
H15A H 0.1025 -0.1847 0.4206 0.132 Uiso 1 1 calc R
C16 C 0.417(3) -0.236(2) 0.4618(4) 0.123(5) Uani 1 1 d .
H16 H 0.5969 -0.2722 0.4581 0.148 Uiso 1 1 calc R
H16A H 0.4088 -0.1274 0.4729 0.148 Uiso 1 1 calc R
C17 C 0.858(4) 0.310(2) 0.4030(4) 0.148(6) Uani 1 1 d .
H17 H 1.0108 0.2430 0.3953 0.177 Uiso 1 1 calc R
H17A H 0.7152 0.2464 0.3963 0.177 Uiso 1 1 calc R
C18 C 0.848(6) 0.438(2) 0.3696(5) 0.232(14) Uani 1 1 d .
H18 H 0.7027 0.5087 0.3786 0.279 Uiso 1 1 calc R
H18A H 0.9980 0.4969 0.3754 0.279 Uiso 1 1 calc R
C19 C 0.293(3) -0.3584(18) 0.4945(4) 0.134(5) Uani 1 1 d .
H19 H 0.3143 -0.4690 0.4845 0.160 Uiso 1 1 calc R
H19A H 0.1101 -0.3278 0.4962 0.160 Uiso 1 1 calc R
C20 C 0.865(5) 0.6228(19) -0.1421(5) 0.237(14) Uani 1 1 d .
H20 H 1.0053 0.6949 -0.1490 0.284 Uiso 1 1 calc R
H20A H 0.7115 0.6920 -0.1507 0.284 Uiso 1 1 calc R
C21 C 0.890(4) 0.519(2) -0.1772(5) 0.148(6) Uani 1 1 d .
H21 H 1.0505 0.4534 -0.1707 0.178 Uiso 1 1 calc R
H21A H 0.7566 0.4413 -0.1705 0.178 Uiso 1 1 calc R
C22 C 0.409(5) -0.362(3) 0.5400(5) 0.204(10) Uani 1 1 d .
H22 H 0.3645 -0.2575 0.5521 0.245 Uiso 1 1 calc R
H22A H 0.5956 -0.3761 0.5378 0.245 Uiso 1 1 calc R
C23 C 0.304(6) -0.516(4) 0.5726(7) 0.274(15) Uani 1 1 d .
H23 H 0.1219 -0.5204 0.5686 0.412 Uiso 1 1 calc R
H23A H 0.3366 -0.4981 0.6024 0.412 Uiso 1 1 calc R
H23B H 0.3904 -0.6192 0.5658 0.412 Uiso 1 1 calc R
C24 C 0.3111(19) 0.0721(14) -0.1134(3) 0.085(3) Uani 1 1 d .
H24 H 0.3471 -0.0423 -0.1011 0.101 Uiso 1 1 calc R
H24A H 0.1262 0.0918 -0.1165 0.101 Uiso 1 1 calc R
C25 C 0.435(2) 0.0974(14) -0.1557(3) 0.082(3) Uani 1 1 d .
H25 H 0.6155 0.0613 -0.1526 0.099 Uiso 1 1 calc R
H25A H 0.4240 0.2160 -0.1650 0.099 Uiso 1 1 calc R
C26 C 0.321(3) 0.006(2) -0.1915(4) 0.136(5) Uani 1 1 d .
H26 H 0.3204 -0.1117 -0.1811 0.163 Uiso 1 1 calc R
H26A H 0.1437 0.0477 -0.1959 0.163 Uiso 1 1 calc R
C27 C 0.456(3) 0.021(2) -0.2342(4) 0.144(6) Uani 1 1 d .
H27 H 0.6356 -0.0156 -0.2297 0.173 Uiso 1 1 calc R
H27A H 0.4482 0.1374 -0.2454 0.173 Uiso 1 1 calc R
C28 C 0.353(5) -0.076(3) -0.2681(5) 0.179(8) Uani 1 1 d .
H28 H 0.1696 -0.0469 -0.2711 0.215 Uiso 1 1 calc R
H28A H 0.3735 -0.1943 -0.2580 0.215 Uiso 1 1 calc R
C29 C 0.856(4) 0.165(2) 0.4810(5) 0.150(7) Uani 1 1 d .
H29 H 1.0002 0.0887 0.4747 0.180 Uiso 1 1 calc R
H29A H 0.7027 0.1091 0.4755 0.180 Uiso 1 1 calc R
C30 C 0.479(5) -0.049(3) -0.3121(5) 0.210(10) Uani 1 1 d .
H30 H 0.6616 -0.0791 -0.3098 0.252 Uiso 1 1 calc R
H30A H 0.4556 0.0680 -0.3231 0.252 Uiso 1 1 calc R
C31 C 0.351(8) -0.161(4) -0.3448(6) 0.32(2) Uani 1 1 d .
H31 H 0.4687 -0.1802 -0.3685 0.480 Uiso 1 1 calc R
H31A H 0.1950 -0.1042 -0.3563 0.480 Uiso 1 1 calc R
H31B H 0.3130 -0.2659 -0.3294 0.480 Uiso 1 1 calc R
C32 C 0.862(8) 0.288(3) 0.4494(6) 0.34(2) Uani 1 1 d .
H32 H 1.0153 0.3420 0.4562 0.414 Uiso 1 1 calc R
H32A H 0.7196 0.3636 0.4573 0.414 Uiso 1 1 calc R
C33 C 0.932(9) 0.357(4) -0.3287(9) 0.32(2) Uani 1 1 d .
H33 H 0.9191 0.2475 -0.3139 0.482 Uiso 1 1 calc R
H33A H 1.0759 0.3564 -0.3486 0.482 Uiso 1 1 calc R
H33B H 0.7767 0.3900 -0.3447 0.482 Uiso 1 1 calc R
C34 C 0.894(5) 0.428(2) -0.2512(7) 0.173(8) Uani 1 1 d .
H34 H 0.7235 0.3874 -0.2512 0.207 Uiso 1 1 calc R
H34A H 1.0097 0.3346 -0.2403 0.207 Uiso 1 1 calc R
C35 C 0.890(7) 0.539(3) -0.2206(7) 0.31(2) Uani 1 1 d .
H35 H 1.0363 0.6050 -0.2282 0.373 Uiso 1 1 calc R
H35A H 0.7390 0.6134 -0.2278 0.373 Uiso 1 1 calc R
C36 C 0.846(8) -0.013(9) 0.5550(10) 0.55(4) Uani 1 1 d .
H36 H 0.9809 -0.0263 0.5763 0.828 Uiso 1 1 calc R
H36A H 0.8684 -0.0997 0.5357 0.828 Uiso 1 1 calc R
H36B H 0.6824 -0.0188 0.5696 0.828 Uiso 1 1 calc R
C37 C 0.859(9) 0.169(4) 0.5265(8) 0.33(2) Uani 1 1 d .
H37 H 0.7141 0.2413 0.5349 0.396 Uiso 1 1 calc R
H37A H 1.0148 0.2186 0.5342 0.396 Uiso 1 1 calc R
C38 C 0.967(10) 0.470(5) -0.2980(8) 0.43(3) Uani 1 1 d .
H38 H 0.8711 0.5735 -0.3080 0.516 Uiso 1 1 calc R
H38A H 1.1473 0.4923 -0.2988 0.516 Uiso 1 1 calc R

loop_
_atom_site_aniso_label
_atom_site_aniso_U_11
_atom_site_aniso_U_22
_atom_site_aniso_U_33
_atom_site_aniso_U_23
_atom_site_aniso_U_13
_atom_site_aniso_U_12
Pd1 0.00710(17) 0.01257(16) 0.0335(2) -0.00449(13) -0.00069(14) 0.00012(13)
Br1 0.0099(2) 0.0297(3) 0.0388(3) -0.0049(2) -0.0002(2) -0.00071(19)
S1 0.0174(8) 0.0239(7) 0.0473(9) -0.0051(6) 0.0010(6) 0.0009(6)
S2 0.0155(8) 0.0268(8) 0.0487(9) -0.0066(6) -0.0012(6) -0.0007(6)
O1 0.009(2) 0.047(3) 0.063(3) -0.017(2) -0.004(2) -0.0015(19)
N1 0.017(3) 0.024(3) 0.048(3) -0.014(2) 0.004(2) -0.005(2)
N2 0.028(3) 0.024(3) 0.037(3) 0.001(2) -0.013(2) 0.000(2)
O2 0.016(2) 0.051(3) 0.052(3) -0.007(2) 0.002(2) -0.002(2)
O3 0.034(3) 0.027(2) 0.062(3) 0.009(2) 0.004(2) -0.0031(19)
O4 0.038(3) 0.042(3) 0.047(3) -0.018(2) -0.001(2) -0.005(2)
C1 0.029(4) 0.051(4) 0.025(4) 0.003(3) 0.005(3) -0.004(3)
O5 0.030(3) 0.034(3) 0.061(3) 0.002(2) 0.005(2) 0.011(2)
C2 0.037(4) 0.037(4) 0.045(4) -0.015(3) 0.006(3) -0.001(3)
N3 0.010(3) 0.021(3) 0.046(3) -0.007(2) -0.001(2) 0.006(2)
O6 0.026(2) 0.046(3) 0.056(3) -0.024(2) -0.009(2) 0.013(2)
N4 0.017(3) 0.030(3) 0.036(3) -0.004(2) -0.003(2) -0.002(2)
C3 0.029(4) 0.061(5) 0.029(4) -0.011(3) -0.005(3) -0.005(3)
O7 0.060(4) 0.037(3) 0.107(5) 0.011(3) 0.015(3) 0.014(3)
O8 0.096(5) 0.045(3) 0.095(5) 0.014(3) 0.019(4) 0.013(3)
O9 0.069(4) 0.054(4) 0.125(5) -0.038(3) -0.031(4) 0.025(3)
O10 0.099(5) 0.045(3) 0.088(4) 0.013(3) 0.046(4) -0.005(3)
O11 0.099(5) 0.051(4) 0.109(5) -0.036(3) -0.026(4) 0.024(3)
O12 0.102(5) 0.056(3) 0.082(4) -0.027(3) -0.040(4) 0.012(3)
C4 0.029(4) 0.051(4) 0.039(4) 0.002(3) -0.007(3) 0.000(3)
C5 0.045(5) 0.043(4) 0.055(5) -0.013(3) -0.006(4) -0.003(3)
O13 0.054(3) 0.075(4) 0.079(4) 0.018(3) 0.025(3) -0.004(3)
C6 0.044(4) 0.048(4) 0.034(4) -0.007(3) -0.001(3) 0.002(3)
O14 0.078(4) 0.037(3) 0.074(3) -0.013(2) -0.005(3) -0.009(3)
C7 0.020(3) 0.032(3) 0.054(4) -0.015(3) -0.002(3) 0.007(3)
C8 0.035(4) 0.047(4) 0.048(4) -0.003(3) -0.002(3) -0.004(3)
O15 0.057(4) 0.080(4) 0.082(4) -0.040(3) -0.023(3) 0.011(3)
C9 0.053(5) 0.032(4) 0.040(4) -0.005(3) -0.010(4) 0.005(3)
C10 0.022(3) 0.032(3) 0.044(4) -0.008(3) -0.003(3) 0.001(3)
C11 0.067(6) 0.090(7) 0.087(7) 0.019(6) 0.008(5) -0.029(5)
C12 0.176(12) 0.062(6) 0.100(8) 0.030(6) 0.046(8) -0.031(7)
C13 0.189(12) 0.052(6) 0.122(9) -0.048(5) -0.079(8) 0.011(7)
C14 0.081(7) 0.097(8) 0.080(7) 0.022(6) -0.002(6) -0.013(6)
C15 0.123(9) 0.128(9) 0.079(8) 0.016(7) 0.015(7) -0.053(8)
C16 0.122(10) 0.166(13) 0.078(8) 0.012(8) 0.012(7) -0.024(9)
C17 0.203(14) 0.176(13) 0.074(8) -0.053(8) -0.065(9) -0.013(12)
C18 0.53(5) 0.094(11) 0.088(11) -0.035(8) 0.005(16) -0.060(15)
C19 0.190(15) 0.125(10) 0.083(9) 0.024(7) 0.006(9) -0.039(10)
C20 0.53(4) 0.087(10) 0.095(12) 0.032(8) -0.036(16) -0.099(15)
C21 0.173(13) 0.144(12) 0.125(12) 0.018(10) 0.058(11) -0.050(11)
C22 0.31(3) 0.22(2) 0.077(10) 0.031(11) 0.004(13) -0.076(19)
C23 0.32(3) 0.39(4) 0.120(15) 0.05(2) 0.009(17) -0.12(3)
C24 0.071(6) 0.130(8) 0.064(6) -0.051(5) -0.026(5) -0.024(6)
C25 0.089(7) 0.092(7) 0.072(6) -0.031(5) -0.012(5) -0.015(6)
C26 0.173(12) 0.190(12) 0.064(7) -0.056(7) -0.019(8) -0.083(10)
C27 0.172(14) 0.210(15) 0.060(8) -0.030(8) -0.004(8) -0.072(12)
C28 0.23(2) 0.221(17) 0.101(10) -0.074(11) -0.029(12) -0.025(15)
C29 0.186(17) 0.145(14) 0.120(12) -0.009(10) -0.011(12) -0.008(12)
C30 0.28(3) 0.28(2) 0.090(11) -0.084(12) 0.043(13) -0.06(2)
C31 0.54(6) 0.36(3) 0.079(12) -0.064(16) -0.038(18) -0.16(3)
C32 0.76(7) 0.23(2) 0.077(13) -0.057(13) 0.06(2) -0.20(3)
C33 0.52(7) 0.29(3) 0.15(2) 0.00(2) 0.05(3) 0.05(3)
C34 0.202(19) 0.126(13) 0.185(18) -0.006(13) 0.038(15) -0.003(13)
C35 0.70(7) 0.127(16) 0.112(15) 0.038(12) -0.11(2) -0.09(2)
C36 0.35(4) 1.17(13) 0.14(2) 0.17(4) -0.08(2) -0.36(6)
C37 0.57(7) 0.33(4) 0.101(18) -0.03(2) 0.02(2) -0.12(4)
C38 0.83(9) 0.34(4) 0.080(16) -0.007(19) -0.03(3) 0.22(4)

loop_
_atom_type_symbol
_atom_type_description
_atom_type_scat_dispersion_real
_atom_type_scat_dispersion_imag
_atom_type_scat_source
C C 0.0033 0.0016 'International Tables Vol C Tables 4.2.6.8 and 6.1.1.4'
H H 0.0000 0.0000 'International Tables Vol C Tables 4.2.6.8 and 6.1.1.4'
N N 0.0061 0.0033 'International Tables Vol C Tables 4.2.6.8 and 6.1.1.4'
O O 0.0106 0.0060 'International Tables Vol C Tables 4.2.6.8 and 6.1.1.4'
S S 0.1246 0.1234 'International Tables Vol C Tables 4.2.6.8 and 6.1.1.4'
Br Br -0.2901 2.4595 'International Tables Vol C Tables 4.2.6.8 and 6.1.1.4'
Pd Pd -0.9988 1.0072 'International Tables Vol C Tables 4.2.6.8 and 6.1.1.4'

loop_
_geom_angle_atom_site_label_1
_geom_angle_atom_site_label_2
_geom_angle_atom_site_label_3
_geom_angle
_geom_angle_site_symmetry_3
N3 Pd1 N1 83.61(11) .
N3 Pd1 N4 97.00(12) .
N1 Pd1 N4 179.37(10) .
N3 Pd1 N2 179.83(12) .
N1 Pd1 N2 96.29(10) .
N4 Pd1 N2 83.09(11) .
N3 Pd1 Br1 88.30(8) .
N1 Pd1 Br1 91.84(6) .
N4 Pd1 Br1 88.03(8) .
N2 Pd1 Br1 91.56(6) .
N3 Pd1 Br1 91.99(8) 1_455
N1 Pd1 Br1 87.77(6) 1_455
N4 Pd1 Br1 92.35(8) 1_455
N2 Pd1 Br1 88.15(6) 1_455
Br1 Pd1 Br1 179.49(3) 1_455
Pd1 Br1 Pd1 179.49(4) 1_655
O2 S1 O6 113.82(17) .
O2 S1 O3 113.90(16) .
O6 S1 O3 112.90(18) .
O2 S1 C10 107.8(2) .
O6 S1 C10 102.9(2) .
O3 S1 C10 104.3(2) .
O1 S2 O4 114.3(2) .
O1 S2 O5 112.1(3) .
O4 S2 O5 112.9(2) .
O1 S2 C7 109.1(3) .
O4 S2 C7 104.0(2) .
O5 S2 C7 103.6(3) .
C3 N1 Pd1 109.45(15) .
C1 N2 Pd1 108.50(7) .
C2 C1 N2 105.9(3) .
N4 C2 C1 109.0(4) .
C4 N3 Pd1 108.9(3) .
C2 N4 Pd1 108.9(3) .
C4 C3 N1 106.8(3) .
C9 O10 C12 114.7(7) .
C8 O12 C13 115.3(7) .
C3 C4 N3 109.9(5) .
O11 C5 O15 125.7(7) .
O11 C5 C7 123.1(7) .
O15 C5 C7 111.2(6) .
C6 O13 C11 115.5(7) .
O8 C6 O13 127.2(7) .
O8 C6 C10 122.0(7) .
O13 C6 C10 110.8(6) .
C5 C7 C9 112.7(6) .
C5 C7 S2 110.2(5) .
C9 C7 S2 111.2(4) .
O9 C8 O12 123.8(8) .
O9 C8 C10 129.3(7) .
O12 C8 C10 106.8(6) .
C5 O15 C24 115.8(7) .
O7 C9 O10 125.5(7) .
O7 C9 C7 128.5(7) .
O10 C9 C7 105.9(6) .
C8 C10 C6 112.3(6) .
C8 C10 S1 112.1(5) .
C6 C10 S1 111.5(5) .
O13 C11 C14 110.8(8) .
C20 C12 O10 111.6(11) .
C18 C13 O12 112.8(11) .
C11 C14 C15 111.4(10) .
C14 C15 C16 111.4(11) .
C19 C16 C15 111.4(12) .
C18 C17 C32 139.4(17) .
C13 C18 C17 140.3(14) .
C16 C19 C22 112.0(14) .
C12 C20 C21 144.0(14) .
C35 C21 C20 136.9(17) .
C19 C22 C23 110.7(18) .
C25 C24 O15 109.7(8) .
C24 C25 C26 114.9(10) .
C27 C26 C25 115.8(12) .
C26 C27 C28 115.3(15) .
C27 C28 C30 114.3(18) .
C32 C29 C37 130(2) .
C28 C30 C31 109(2) .
C29 C32 C17 139(2) .
C35 C34 C38 124(2) .
C21 C35 C34 131.9(19) .
C29 C37 C36 115(3) .
C33 C38 C34 120(4) .

loop_
_geom_bond_atom_site_label_1
_geom_bond_atom_site_label_2
_geom_bond_distance
_geom_bond_site_symmetry_2
Pd1 N3 2.026(3) .
Pd1 N1 2.032(2) .
Pd1 N4 2.033(3) .
Pd1 N2 2.051(2) .
Pd1 Br1 2.6001(18) .
Pd1 Br1 2.6065(18) 1_455
Br1 Pd1 2.6065(18) 1_655
S1 O2 1.434(3) .
S1 O6 1.462(3) .
S1 O3 1.466(3) .
S1 C10 1.803(7) .
S2 O1 1.437(4) .
S2 O4 1.450(3) .
S2 O5 1.452(5) .
S2 C7 1.808(7) .
N1 C3 1.497(3) .
N2 C1 1.4918 .
C1 C2 1.490(7) .
C2 N4 1.475(7) .
N3 C4 1.488(7) .
C3 C4 1.476(8) .
O7 C9 1.158(9) .
O8 C6 1.198(9) .
O9 C8 1.147(9) .
O10 C9 1.328(9) .
O10 C12 1.460(11) .
O11 C5 1.160(9) .
O12 C8 1.346(10) .
O12 C13 1.448(11) .
C5 O15 1.318(9) .
C5 C7 1.499(10) .
O13 C6 1.287(9) .
O13 C11 1.471(11) .
C6 C10 1.511(10) .
C7 C9 1.529(9) .
C8 C10 1.509(10) .
O15 C24 1.469(11) .
C11 C14 1.479(15) .
C12 C20 1.271(19) .
C13 C18 1.251(18) .
C14 C15 1.483(15) .
C15 C16 1.545(18) .
C16 C19 1.505(19) .
C17 C18 1.38(2) .
C17 C32 1.42(2) .
C19 C22 1.53(2) .
C20 C21 1.43(2) .
C21 C35 1.33(2) .
C22 C23 1.63(3) .
C24 C25 1.440(14) .
C25 C26 1.529(15) .
C26 C27 1.474(18) .
C27 C28 1.49(2) .
C28 C30 1.49(2) .
C29 C32 1.32(3) .
C29 C37 1.40(3) .
C30 C31 1.59(3) .
C33 C38 1.39(5) .
C34 C35 1.35(3) .
C34 C38 1.49(3) .
C36 C37 1.64(6) .

loop_
_geom_torsion_atom_site_label_1
_geom_torsion_atom_site_label_2
_geom_torsion_atom_site_label_3
_geom_torsion_atom_site_label_4
_geom_torsion
_geom_torsion_site_symmetry_1
_geom_torsion_site_symmetry_4
N3 Pd1 Br1 Pd1 56(4) . 1_655
N1 Pd1 Br1 Pd1 139(4) . 1_655
N4 Pd1 Br1 Pd1 -41(4) . 1_655
N2 Pd1 Br1 Pd1 -124(4) . 1_655
Br1 Pd1 Br1 Pd1 180.0(7) 1_455 1_655
N3 Pd1 N1 C3 -15.48(10) . .
N4 Pd1 N1 C3 178(100) . .
N2 Pd1 N1 C3 164.67(11) . .
Br1 Pd1 N1 C3 -103.56(14) . .
Br1 Pd1 N1 C3 76.78(14) 1_455 .
N3 Pd1 N2 C1 141(44) . .
N1 Pd1 N2 C1 -162.72(5) . .
N4 Pd1 N2 C1 17.42(8) . .
Br1 Pd1 N2 C1 105.25(3) . .
Br1 Pd1 N2 C1 -75.18(3) 1_455 .
Pd1 N2 C1 C2 -42.8(3) . .
N2 C1 C2 N4 54.6(4) . .
N1 Pd1 N3 C4 -11.8(3) . .
N4 Pd1 N3 C4 168.0(3) . .
N2 Pd1 N3 C4 44(44) . .
Br1 Pd1 N3 C4 80.2(3) . .
Br1 Pd1 N3 C4 -99.4(3) 1_455 .
C1 C2 N4 Pd1 -39.8(5) . .
N3 Pd1 N4 C2 -167.9(3) . .
N1 Pd1 N4 C2 -1(10) . .
N2 Pd1 N4 C2 12.0(3) . .
Br1 Pd1 N4 C2 -79.8(3) . .
Br1 Pd1 N4 C2 99.8(3) 1_455 .
Pd1 N1 C3 C4 39.7(4) . .
N1 C3 C4 N3 -51.0(5) . .
Pd1 N3 C4 C3 37.9(5) . .
C11 O13 C6 O8 -1.0(12) . .
C11 O13 C6 C10 178.3(7) . .
O11 C5 C7 C9 142.8(8) . .
O15 C5 C7 C9 -35.4(9) . .
O11 C5 C7 S2 -92.3(9) . .
O15 C5 C7 S2 89.4(7) . .
O1 S2 C7 C5 -56.6(5) . .
O4 S2 C7 C5 -178.9(4) . .
O5 S2 C7 C5 62.9(5) . .
O1 S2 C7 C9 69.1(5) . .
O4 S2 C7 C9 -53.2(5) . .
O5 S2 C7 C9 -171.4(5) . .
C13 O12 C8 O9 -9.7(13) . .
C13 O12 C8 C10 172.8(8) . .
O11 C5 O15 C24 3.5(13) . .
C7 C5 O15 C24 -178.3(7) . .
C12 O10 C9 O7 1.5(13) . .
C12 O10 C9 C7 -175.6(8) . .
C5 C7 C9 O7 106.5(9) . .
S2 C7 C9 O7 -17.8(10) . .
C5 C7 C9 O10 -76.6(7) . .
S2 C7 C9 O10 159.1(5) . .
O9 C8 C10 C6 -104.2(10) . .
O12 C8 C10 C6 73.1(8) . .
O9 C8 C10 S1 22.4(11) . .
O12 C8 C10 S1 -160.3(5) . .
O8 C6 C10 C8 -141.6(8) . .
O13 C6 C10 C8 39.0(8) . .
O8 C6 C10 S1 91.5(8) . .
O13 C6 C10 S1 -87.9(7) . .
O2 S1 C10 C8 -69.7(5) . .
O6 S1 C10 C8 169.7(4) . .
O3 S1 C10 C8 51.7(5) . .
O2 S1 C10 C6 57.3(5) . .
O6 S1 C10 C6 -63.3(5) . .
O3 S1 C10 C6 178.6(4) . .
C6 O13 C11 C14 90.0(10) . .
C9 O10 C12 C20 -126.9(17) . .
C8 O12 C13 C18 130.7(18) . .
O13 C11 C14 C15 170.9(9) . .
C11 C14 C15 C16 176.7(11) . .
C14 C15 C16 C19 -179.1(12) . .
O12 C13 C18 C17 3(5) . .
C32 C17 C18 C13 -176(4) . .
C15 C16 C19 C22 -175.1(15) . .
O10 C12 C20 C21 -6(5) . .
C12 C20 C21 C35 177(4) . .
C16 C19 C22 C23 -171.1(18) . .
C5 O15 C24 C25 -92.1(10) . .
O15 C24 C25 C26 -170.6(10) . .
C24 C25 C26 C27 -176.0(13) . .
C25 C26 C27 C28 176.8(14) . .
C26 C27 C28 C30 175.4(18) . .
C27 C28 C30 C31 180(2) . .
C37 C29 C32 C17 -179(4) . .
C18 C17 C32 C29 175(4) . .
C20 C21 C35 C34 -174(3) . .
C38 C34 C35 C21 -162(4) . .
C32 C29 C37 C36 179(3) . .
C35 C34 C38 C33 -171(3) . .
